data_7036044
loop_
_publ_author_name
'Yu, Hong-Cui'
'Li, Lei'
'Gao, Ji'
'Tong, Jian'
'Zheng, Wenxu'
'Cametti, Massimo'
'Famulari, Antonino'
'Meille, Stefano Valdo'
'Guo, Fang'
'Mart\'i-Rujas, Javier'

_publ_section_title
;
 Insights into the formation of chiral second sphere coordination
 complexes with aromatic tris amines: combined single crystal X-ray
 crystallography and molecular modeling analyses.
;
_journal_issue 36
_journal_name_full 'Dalton transactions (Cambridge, England : 2003)'
_journal_page_first 15960
_journal_page_last 15965
_journal_paper_doi 10.1039/c5dt02387d
_journal_volume 44
_journal_year 2015
_chemical_formula_sum 'C30 H36 Br5 N3 O0 Zn'
_chemical_formula_weight 903.51
_chemical_name_systematic
; 
 ? 
;
_space_group_IT_number 198
_symmetry_cell_setting cubic
_symmetry_space_group_name_Hall 'P 2ac 2ab 3'
_symmetry_space_group_name_H-M 'P 21 3'
_atom_sites_solution_hydrogens geom
_atom_sites_solution_primary direct
_atom_sites_solution_secondary difmap
_audit_creation_method SHELXL-97
_audit_update_record
;
2015-06-12 deposited with the CCDC.
2015-08-03 downloaded from the CCDC.
;
_cell_angle_alpha 90.00
_cell_angle_beta 90.00
_cell_angle_gamma 90.00
_cell_formula_units_Z 4
_cell_length_a 14.9853(18)
_cell_length_b 14.9853(18)
_cell_length_c 14.9853(18)
_cell_measurement_temperature 293(2)
_cell_volume 3365.1(7)
_computing_cell_refinement 'Bruker XSCANS'
_computing_data_collection 'Bruker XSCANS'
_computing_data_reduction 'Bruker SHELXTL'
_computing_molecular_graphics 'Bruker SHELXTL'
_computing_publication_material 'Bruker SHELXTL'
_computing_structure_refinement 'Bruker SHELXTL'
_computing_structure_solution 'Bruker SHELXTL'
_diffrn_ambient_temperature 293(2)
_diffrn_measured_fraction_theta_full 0.999
_diffrn_measured_fraction_theta_max 0.999
_diffrn_measurement_device_type 'Bruker P4'
_diffrn_measurement_method '\w scans'
_diffrn_radiation_monochromator graphite
_diffrn_radiation_source 'fine-focus sealed tube'
_diffrn_radiation_type MoK\a
_diffrn_radiation_wavelength 0.71073
_diffrn_reflns_av_R_equivalents 0.0526
_diffrn_reflns_av_sigmaI/netI 0.0382
_diffrn_reflns_limit_h_max 19
_diffrn_reflns_limit_h_min -19
_diffrn_reflns_limit_k_max 11
_diffrn_reflns_limit_k_min -19
_diffrn_reflns_limit_l_max 19
_diffrn_reflns_limit_l_min -19
_diffrn_reflns_number 21185
_diffrn_reflns_theta_full 27.69
_diffrn_reflns_theta_max 27.69
_diffrn_reflns_theta_min 1.92
_exptl_absorpt_coefficient_mu 6.691
_exptl_absorpt_correction_T_max 0.8838
_exptl_absorpt_correction_T_min 0.8166
_exptl_absorpt_correction_type multi-scan
_exptl_crystal_colour colorless
_exptl_crystal_density_diffrn 1.783
_exptl_crystal_density_method 'not measured'
_exptl_crystal_description block
_exptl_crystal_F_000 1768
_exptl_crystal_size_max 0.190
_exptl_crystal_size_mid 0.170
_exptl_crystal_size_min 0.120
_refine_diff_density_max 0.349
_refine_diff_density_min -0.479
_refine_diff_density_rms 0.081
_refine_ls_abs_structure_details 'Flack H D (1983), Acta Cryst. A39, 876-881'
_refine_ls_abs_structure_Flack 0.037(12)
_refine_ls_extinction_method none
_refine_ls_goodness_of_fit_ref 1.054
_refine_ls_hydrogen_treatment mixed
_refine_ls_matrix_type full
_refine_ls_number_parameters 120
_refine_ls_number_reflns 2628
_refine_ls_number_restraints 0
_refine_ls_restrained_S_all 1.054
_refine_ls_R_factor_all 0.0442
_refine_ls_R_factor_gt 0.0309
_refine_ls_shift/su_max 0.001
_refine_ls_shift/su_mean 0.000
_refine_ls_structure_factor_coef Fsqd
_refine_ls_weighting_details 'calc w=1/[\s^2^(Fo^2^)+(0.0303P)^2^+0.4642P] where P=(Fo^2^+2Fc^2^)/3'
_refine_ls_weighting_scheme calc
_refine_ls_wR_factor_gt 0.0606
_refine_ls_wR_factor_ref 0.0646
_reflns_number_gt 2206
_reflns_number_total 2628
_reflns_threshold_expression >2sigma(I)
_cod_data_source_file c5dt02387d2.cif
_cod_data_source_block ZnBr4-5
_cod_depositor_comments
;
The following automatic conversions were performed:

'_symmetry_cell_setting' value 'Cubic' changed to 'cubic' according
to
/usr/data/users/saulius/crontab/automatic-downloads/rss-feeds/RSC/lib/dictionaries/cif_core.dic
dictionary named 'cif_core.dic' version 2.4.2 from 2011-04-26.

Automatic conversion script
Id: cif_fix_values 3271 2015-04-21 07:52:19Z andrius 

 Adding full bibliography for 7036040--7036051.cif.
;
_cod_original_sg_symbol_H-M P213
_cod_database_code 7036044

loop_
_symmetry_equiv_pos_as_xyz
'x, y, z'
'-x+1/2, -y, z+1/2'
'x+1/2, -y+1/2, -z'
'-x, y+1/2, -z+1/2'
'z, x, y'
'-z+1/2, -x, y+1/2'
'z+1/2, -x+1/2, -y'
'-z, x+1/2, -y+1/2'
'y, z, x'
'y+1/2, -z+1/2, -x'
'-y, z+1/2, -x+1/2'
'-y+1/2, -z, x+1/2'

loop_
_atom_site_label
_atom_site_type_symbol
_atom_site_fract_x
_atom_site_fract_y
_atom_site_fract_z
_atom_site_U_iso_or_equiv
_atom_site_adp_type
_atom_site_occupancy
_atom_site_symmetry_multiplicity
_atom_site_calc_flag
_atom_site_refinement_flags
N5 N 0.2771(2) -0.5342(2) -0.0210(2) 0.0286(7) Uani 1 1 d .
H5A H 0.2662 -0.5053 -0.0799 0.034 Uiso 1 1 d R
H5B H 0.3130 -0.4884 0.0183 0.034 Uiso 1 1 d R
C1 C 0.0673(2) -0.5399(2) -0.0816(2) 0.0238(7) Uani 1 1 d .
C2 C 0.1119(2) -0.5085(2) -0.0054(2) 0.0235(8) Uani 1 1 d .
C3 C 0.1022(3) -0.6210(3) -0.1306(3) 0.0359(9) Uani 1 1 d .
H3A H 0.0890 -0.6155 -0.1931 0.054 Uiso 1 1 calc R
H3B H 0.0742 -0.6737 -0.1073 0.054 Uiso 1 1 calc R
H3C H 0.1656 -0.6251 -0.1225 0.054 Uiso 1 1 calc R
C4 C 0.1917(2) -0.5600(2) 0.0282(3) 0.0299(8) Uani 1 1 d .
H4A H 0.1810 -0.6234 0.0205 0.036 Uiso 1 1 calc R
H4B H 0.1993 -0.5487 0.0915 0.036 Uiso 1 1 calc R
C6 C 0.3411(3) -0.6079(3) -0.0351(3) 0.0342(9) Uani 1 1 d .
C7 C 0.3517(3) -0.6730(3) 0.0257(3) 0.0523(13) Uani 1 1 d .
H7A H 0.3193 -0.6715 0.0786 0.063 Uiso 1 1 calc R
C8 C 0.4105(3) -0.7419(4) 0.0102(4) 0.0607(13) Uani 1 1 d .
H8A H 0.4152 -0.7887 0.0507 0.073 Uiso 1 1 calc R
C9 C 0.4611(4) -0.7412(5) -0.0641(4) 0.086(2) Uani 1 1 d .
H9A H 0.5023 -0.7866 -0.0741 0.103 Uiso 1 1 calc R
C10 C 0.4519(6) -0.6743(6) -0.1239(5) 0.157(5) Uani 1 1 d .
H10A H 0.4866 -0.6745 -0.1754 0.188 Uiso 1 1 calc R
C11 C 0.3918(5) -0.6055(5) -0.1101(4) 0.105(3) Uani 1 1 d .
H11A H 0.3864 -0.5591 -0.1509 0.125 Uiso 1 1 calc R
Br1 Br -0.04987(2) -0.77067(3) -0.26463(3) 0.03932(12) Uani 1 1 d .
Br2 Br -0.29721(3) -0.70279(3) -0.20279(3) 0.0557(2) Uani 1 3 d S
Zn1 Zn -0.20541(3) -0.79459(3) -0.29459(3) 0.02878(17) Uani 1 3 d S
Br3 Br -0.40345(3) -0.90345(3) -0.59655(3) 0.03979(18) Uani 1 3 d S

loop_
_atom_site_aniso_label
_atom_site_aniso_U_11
_atom_site_aniso_U_22
_atom_site_aniso_U_33
_atom_site_aniso_U_23
_atom_site_aniso_U_13
_atom_site_aniso_U_12
N5 0.0232(16) 0.0301(16) 0.0325(16) 0.0010(13) -0.0012(13) 0.0003(13)
C1 0.0254(18) 0.0211(17) 0.0248(19) 0.0003(14) 0.0034(14) -0.0015(14)
C2 0.0240(19) 0.0241(18) 0.0223(18) 0.0037(14) -0.0008(14) 0.0000(15)
C3 0.034(2) 0.031(2) 0.043(2) -0.0076(18) -0.0079(19) 0.0015(17)
C4 0.028(2) 0.031(2) 0.031(2) 0.0052(16) 0.0017(16) 0.0043(16)
C6 0.028(2) 0.044(2) 0.031(2) 0.0015(18) -0.0007(16) 0.0092(17)
C7 0.053(3) 0.062(3) 0.042(3) 0.010(2) 0.002(2) 0.026(2)
C8 0.063(3) 0.055(3) 0.064(3) 0.007(3) -0.008(3) 0.027(3)
C9 0.088(4) 0.099(5) 0.070(4) -0.013(3) 0.008(3) 0.065(4)
C10 0.172(8) 0.226(10) 0.072(5) 0.062(6) 0.068(5) 0.158(8)
C11 0.109(5) 0.128(6) 0.076(4) 0.045(4) 0.050(4) 0.084(5)
Br1 0.0307(2) 0.0333(2) 0.0540(3) -0.00794(19) -0.00749(18) -0.00092(16)
Br2 0.0557(2) 0.0557(2) 0.0557(2) -0.0156(2) 0.0156(2) 0.0156(2)
Zn1 0.02878(17) 0.02878(17) 0.02878(17) -0.00178(17) 0.00178(17) 0.00178(17)
Br3 0.03979(18) 0.03979(18) 0.03979(18) -0.0080(2) -0.0080(2) 0.0080(2)

loop_
_atom_type_symbol
_atom_type_description
_atom_type_scat_dispersion_real
_atom_type_scat_dispersion_imag
_atom_type_scat_source
C C 0.0033 0.0016 'International Tables Vol C Tables 4.2.6.8 and 6.1.1.4'
H H 0.0000 0.0000 'International Tables Vol C Tables 4.2.6.8 and 6.1.1.4'
Br Br -0.2901 2.4595 'International Tables Vol C Tables 4.2.6.8 and 6.1.1.4'
N N 0.0061 0.0033 'International Tables Vol C Tables 4.2.6.8 and 6.1.1.4'
O O 0.0106 0.0060 'International Tables Vol C Tables 4.2.6.8 and 6.1.1.4'
Zn Zn 0.2839 1.4301 'International Tables Vol C Tables 4.2.6.8 and 6.1.1.4'

loop_
_geom_angle_atom_site_label_1
_geom_angle_atom_site_label_2
_geom_angle_atom_site_label_3
_geom_angle
_geom_angle_site_symmetry_1
_geom_angle_site_symmetry_3
C6 N5 C4 115.0(3) . .
C6 N5 H5A 107.6 . .
C4 N5 H5A 113.7 . .
C6 N5 H5B 103.6 . .
C4 N5 H5B 108.9 . .
H5A N5 H5B 107.2 . .
C2 C1 C2 119.2(3) 10_545 .
C2 C1 C3 120.9(3) 10_545 .
C2 C1 C3 120.0(3) . .
C1 C2 C1 120.8(3) 8_544 .
C1 C2 C4 120.7(3) 8_544 .
C1 C2 C4 118.5(3) . .
C1 C3 H3A 109.5 . .
C1 C3 H3B 109.5 . .
H3A C3 H3B 109.5 . .
C1 C3 H3C 109.5 . .
H3A C3 H3C 109.5 . .
H3B C3 H3C 109.5 . .
C2 C4 N5 111.9(3) . .
C2 C4 H4A 109.2 . .
N5 C4 H4A 109.2 . .
C2 C4 H4B 109.2 . .
N5 C4 H4B 109.2 . .
H4A C4 H4B 107.9 . .
C7 C6 C11 121.0(4) . .
C7 C6 N5 121.4(4) . .
C11 C6 N5 117.5(4) . .
C6 C7 C8 120.3(4) . .
C6 C7 H7A 119.9 . .
C8 C7 H7A 119.9 . .
C9 C8 C7 119.6(5) . .
C9 C8 H8A 120.2 . .
C7 C8 H8A 120.2 . .
C8 C9 C10 119.7(5) . .
C8 C9 H9A 120.1 . .
C10 C9 H9A 120.1 . .
C9 C10 C11 121.3(6) . .
C9 C10 H10A 119.3 . .
C11 C10 H10A 119.3 . .
C6 C11 C10 117.9(5) . .
C6 C11 H11A 121.0 . .
C10 C11 H11A 121.0 . .
Br2 Zn1 Br1 111.491(19) . .
Br2 Zn1 Br1 111.491(19) . 11_444
Br1 Zn1 Br1 107.38(2) . 11_444
Br2 Zn1 Br1 111.491(19) . 6_445
Br1 Zn1 Br1 107.38(2) . 6_445
Br1 Zn1 Br1 107.38(2) 11_444 6_445

loop_
_geom_bond_atom_site_label_1
_geom_bond_atom_site_label_2
_geom_bond_distance
_geom_bond_site_symmetry_2
N5 C6 1.480(5) .
N5 C4 1.526(5) .
N5 H5A 0.9976 .
N5 H5B 1.0526 .
C1 C2 1.400(5) 10_545
C1 C2 1.404(5) .
C1 C3 1.513(5) .
C2 C1 1.400(5) 8_544
C2 C4 1.510(5) .
C3 H3A 0.9600 .
C3 H3B 0.9600 .
C3 H3C 0.9600 .
C4 H4A 0.9700 .
C4 H4B 0.9700 .
C6 C7 1.345(6) .
C6 C11 1.357(7) .
C7 C8 1.377(6) .
C7 H7A 0.9300 .
C8 C9 1.347(8) .
C8 H8A 0.9300 .
C9 C10 1.352(8) .
C9 H9A 0.9300 .
C10 C11 1.384(8) .
C10 H10A 0.9300 .
C11 H11A 0.9300 .
Br1 Zn1 2.4005(5) .
Br2 Zn1 2.3827(10) .
Zn1 Br1 2.4005(5) 11_444
Zn1 Br1 2.4005(5) 6_445

loop_
_geom_torsion_atom_site_label_1
_geom_torsion_atom_site_label_2
_geom_torsion_atom_site_label_3
_geom_torsion_atom_site_label_4
_geom_torsion
_geom_torsion_site_symmetry_1
_geom_torsion_site_symmetry_4
C2 C1 C2 C1 -0.4(7) 10_545 8_544
C3 C1 C2 C1 178.8(2) . 8_544
C2 C1 C2 C4 177.9(2) 10_545 .
C3 C1 C2 C4 -2.9(5) . .
C1 C2 C4 N5 -97.8(4) 8_544 .
C1 C2 C4 N5 83.8(4) . .
C6 N5 C4 C2 -145.2(3) . .
C4 N5 C6 C7 -35.0(6) . .
C4 N5 C6 C11 147.9(5) . .
C11 C6 C7 C8 -4.3(9) . .
N5 C6 C7 C8 178.7(4) . .
C6 C7 C8 C9 3.8(9) . .
C7 C8 C9 C10 -2.0(11) . .
C8 C9 C10 C11 0.7(15) . .
C7 C6 C11 C10 2.9(11) . .
N5 C6 C11 C10 -180.0(7) . .
C9 C10 C11 C6 -1.1(15) . .
